data_1543385
loop_
_publ_author_name
'Huang, Yen-Tzu'
'Wang, Wei-Chu'
'Hsu, Chun-Pin'
'Lu, Wei-Yi'
'Chuang, Wan-Jung'
'Chiang, Michael Y.'
'Lai, Yi-Chun'
'Chen, Hsuan-Ying'

_publ_section_title
;
 The ring-opening polymerization of \e-caprolactone andl-lactide using
 aluminum complexes bearing benzothiazole ligands as catalysts
;
_journal_issue 26
_journal_name_full 'Polym. Chem.'
_journal_page_first 4367
_journal_paper_doi 10.1039/C6PY00569A
_journal_volume 7
_journal_year 2016
_chemical_formula_moiety 'C16 H17 Al Br N S'
_chemical_formula_sum 'C16 H17 Al Br N S'
_chemical_formula_weight 362.26
_chemical_name_common alsnphbr
_chemical_name_systematic LHBrAlMe3
_chemical_properties_physical 'Air-sensitive, Moisture-sensitive'
_space_group_IT_number 2
_symmetry_cell_setting triclinic
_symmetry_space_group_name_Hall '-P 1'
_symmetry_space_group_name_H-M 'P -1'
_atom_sites_solution_hydrogens geom
_atom_sites_solution_primary direct
_atom_sites_solution_secondary difmap
_audit_block_doi 10.5517/cc1j79sv
_audit_creation_method SHELXL-97
_audit_update_record
;
2015-06-17 deposited with the CCDC.
2016-05-31 downloaded from the CCDC.
;
_cell_angle_alpha 65.706(8)
_cell_angle_beta 76.457(6)
_cell_angle_gamma 64.524(7)
_cell_formula_units_Z 2
_cell_length_a 9.7337(5)
_cell_length_b 9.8376(8)
_cell_length_c 10.2179(9)
_cell_measurement_reflns_used 2840
_cell_measurement_temperature 150(2)
_cell_measurement_theta_max 27.7720
_cell_measurement_theta_min 4.1470
_cell_volume 803.12(12)
_computing_cell_refinement
; 
CrysAlisPro, Agilent Technologies, 
Version 1.171.37.31 (release 14-01-2014 CrysAlis171 .NET) 
(compiled Jan 14 2014,18:38:05) 
;
_computing_data_collection
; 
CrysAlisPro, Agilent Technologies, 
Version 1.171.37.31 (release 14-01-2014 CrysAlis171 .NET) 
(compiled Jan 14 2014,18:38:05) 
;
_computing_data_reduction
; 
CrysAlisPro, Agilent Technologies, 
Version 1.171.37.31 (release 14-01-2014 CrysAlis171 .NET) 
(compiled Jan 14 2014,18:38:05) 
;
_computing_molecular_graphics 'Bruker SHELXTL'
_computing_publication_material 'Bruker SHELXTL'
_computing_structure_refinement 'SHELXL-97 (Sheldrick, 2008)'
_computing_structure_solution 'SHELXS-97 (Sheldrick, 2008)'
_diffrn_ambient_temperature 150(2)
_diffrn_detector_area_resol_mean 16.0690
_diffrn_measured_fraction_theta_full 0.998
_diffrn_measured_fraction_theta_max 0.998
_diffrn_measurement_device_type 'Xcalibur, Sapphire3, Gemini'
_diffrn_measurement_method '\w scans'
_diffrn_radiation_monochromator graphite
_diffrn_radiation_source 'Enhance (Mo) X-ray Source'
_diffrn_radiation_type MoK\a
_diffrn_radiation_wavelength 0.71073
_diffrn_reflns_av_R_equivalents 0.0448
_diffrn_reflns_av_sigmaI/netI 0.0532
_diffrn_reflns_limit_h_max 12
_diffrn_reflns_limit_h_min -12
_diffrn_reflns_limit_k_max 12
_diffrn_reflns_limit_k_min -12
_diffrn_reflns_limit_l_max 12
_diffrn_reflns_limit_l_min -12
_diffrn_reflns_number 9640
_diffrn_reflns_theta_full 25.99
_diffrn_reflns_theta_max 25.99
_diffrn_reflns_theta_min 2.67
_exptl_absorpt_coefficient_mu 2.733
_exptl_absorpt_correction_T_max 1.00000
_exptl_absorpt_correction_T_min 0.92782
_exptl_absorpt_correction_type multi-scan
_exptl_absorpt_process_details
; 
CrysAlisPro, Agilent Technologies, 
Version 1.171.37.31 (release 14-01-2014 CrysAlis171 .NET) 
(compiled Jan 14 2014,18:38:05) 
Empirical absorption correction using spherical harmonics, 
 implemented in SCALE3 ABSPACK scaling algorithm. 
;
_exptl_crystal_colour colorless
_exptl_crystal_density_diffrn 1.498
_exptl_crystal_density_method 'not measured'
_exptl_crystal_description crystal
_exptl_crystal_F_000 368
_exptl_crystal_size_max 0.3
_exptl_crystal_size_mid 0.2
_exptl_crystal_size_min 0.2
_refine_diff_density_max 0.589
_refine_diff_density_min -0.627
_refine_diff_density_rms 0.084
_refine_ls_extinction_method none
_refine_ls_goodness_of_fit_ref 1.023
_refine_ls_hydrogen_treatment mixed
_refine_ls_matrix_type full
_refine_ls_number_parameters 181
_refine_ls_number_reflns 3152
_refine_ls_number_restraints 0
_refine_ls_restrained_S_all 1.023
_refine_ls_R_factor_all 0.0518
_refine_ls_R_factor_gt 0.0385
_refine_ls_shift/su_max 0.000
_refine_ls_shift/su_mean 0.000
_refine_ls_structure_factor_coef Fsqd
_refine_ls_weighting_details 'calc w=1/[\s^2^(Fo^2^)+(0.0417P)^2^+0.3183P] where P=(Fo^2^+2Fc^2^)/3'
_refine_ls_weighting_scheme calc
_refine_ls_wR_factor_gt 0.0846
_refine_ls_wR_factor_ref 0.0908
_reflns_number_gt 2623
_reflns_number_total 3152
_reflns_threshold_expression >2sigma(I)
_cod_data_source_file c6py00569a2.cif
_cod_data_source_block alsnphbr
_cod_depositor_comments 'Adding full bibliography for 1543385--1543388.cif.'
_cod_original_cell_volume 803.12(10)
_cod_database_code 1543385

loop_
_symmetry_equiv_pos_as_xyz
'x, y, z'
'-x, -y, -z'

loop_
_atom_site_label
_atom_site_type_symbol
_atom_site_fract_x
_atom_site_fract_y
_atom_site_fract_z
_atom_site_U_iso_or_equiv
_atom_site_adp_type
_atom_site_occupancy
_atom_site_symmetry_multiplicity
_atom_site_calc_flag
_atom_site_refinement_flags
Al Al 0.91517(10) 0.35706(12) -0.21798(11) 0.0191(2) Uani 1 1 d .
Br1 Br 0.75734(4) -0.06595(4) -0.53704(4) 0.02885(13) Uani 1 1 d .
S1 S 0.51295(9) 0.22656(10) 0.04531(9) 0.0223(2) Uani 1 1 d .
N1 N 0.7677(3) 0.2670(3) -0.0580(3) 0.0175(6) Uani 1 1 d .
C1 C 0.5814(3) 0.2994(4) 0.1331(4) 0.0200(7) Uani 1 1 d .
C2 C 0.5177(4) 0.3414(4) 0.2549(4) 0.0231(7) Uani 1 1 d .
H2A H 0.4231 0.3381 0.2975 0.028 Uiso 1 1 calc R
C3 C 0.5995(4) 0.3878(4) 0.3099(4) 0.0256(8) Uani 1 1 d .
H3A H 0.5583 0.4192 0.3895 0.031 Uiso 1 1 calc R
C4 C 0.7435(4) 0.3887(4) 0.2482(4) 0.0254(8) Uani 1 1 d .
H4A H 0.7984 0.4160 0.2900 0.030 Uiso 1 1 calc R
C5 C 0.8054(4) 0.3499(4) 0.1268(4) 0.0235(7) Uani 1 1 d .
H5A H 0.9007 0.3518 0.0856 0.028 Uiso 1 1 calc R
C6 C 0.7218(3) 0.3077(4) 0.0667(3) 0.0193(7) Uani 1 1 d .
C7 C 0.6693(3) 0.2171(4) -0.0771(4) 0.0190(7) Uani 1 1 d .
C8 C 0.6892(3) 0.1487(4) -0.1861(3) 0.0182(7) Uani 1 1 d .
C9 C 0.8341(3) 0.0536(4) -0.2258(4) 0.0223(7) Uani 1 1 d .
H9A H 0.9182 0.0339 -0.1824 0.027 Uiso 1 1 calc R
C10 C 0.8546(4) -0.0118(4) -0.3285(4) 0.0224(7) Uani 1 1 d .
H10A H 0.9517 -0.0743 -0.3555 0.027 Uiso 1 1 calc R
C11 C 0.7280(4) 0.0173(4) -0.3907(4) 0.0215(7) Uani 1 1 d .
C12 C 0.5823(4) 0.1071(4) -0.3510(4) 0.0231(7) Uani 1 1 d .
H12A H 0.4985 0.1240 -0.3928 0.028 Uiso 1 1 calc R
C13 C 0.5635(4) 0.1720(4) -0.2469(4) 0.0226(7) Uani 1 1 d .
H13A H 0.4660 0.2315 -0.2178 0.027 Uiso 1 1 calc R
C14 C 0.8848(4) 0.5588(4) -0.1951(4) 0.0271(8) Uani 1 1 d .
H14A H 0.9495 0.6087 -0.2660 0.041 Uiso 1 1 calc R
H14B H 0.9101 0.5346 -0.1006 0.041 Uiso 1 1 calc R
H14D H 0.7802 0.6308 -0.2077 0.041 Uiso 1 1 calc R
C15 C 1.1216(4) 0.1937(4) -0.1687(4) 0.0288(8) Uani 1 1 d .
H15A H 1.1959 0.2281 -0.2390 0.043 Uiso 1 1 calc R
H15D H 1.1286 0.0929 -0.1677 0.043 Uiso 1 1 calc R
H15B H 1.1405 0.1806 -0.0753 0.043 Uiso 1 1 calc R
C16 C 0.8421(4) 0.4079(4) -0.4041(4) 0.0232(7) Uani 1 1 d .
H16D H 0.9071 0.4502 -0.4816 0.035 Uiso 1 1 calc R
H16A H 0.7396 0.4864 -0.4119 0.035 Uiso 1 1 calc R
H16B H 0.8441 0.3117 -0.4091 0.035 Uiso 1 1 calc R

loop_
_atom_site_aniso_label
_atom_site_aniso_U_11
_atom_site_aniso_U_22
_atom_site_aniso_U_33
_atom_site_aniso_U_23
_atom_site_aniso_U_13
_atom_site_aniso_U_12
Al 0.0179(5) 0.0223(5) 0.0180(5) -0.0075(4) -0.0014(4) -0.0080(4)
Br1 0.0343(2) 0.0294(2) 0.0288(2) -0.01726(17) -0.00650(15) -0.00857(16)
S1 0.0211(4) 0.0275(5) 0.0230(5) -0.0114(4) 0.0023(3) -0.0128(3)
N1 0.0186(13) 0.0194(14) 0.0168(15) -0.0081(12) -0.0010(11) -0.0078(11)
C1 0.0204(16) 0.0194(17) 0.0192(18) -0.0077(15) -0.0020(13) -0.0053(13)
C2 0.0234(17) 0.0216(17) 0.0202(19) -0.0061(16) -0.0019(14) -0.0059(14)
C3 0.0308(19) 0.0255(18) 0.0190(19) -0.0119(16) -0.0004(15) -0.0063(15)
C4 0.0296(18) 0.0259(18) 0.0240(19) -0.0111(16) -0.0068(15) -0.0087(15)
C5 0.0241(17) 0.0264(18) 0.0232(19) -0.0102(16) -0.0037(14) -0.0099(14)
C6 0.0235(16) 0.0153(16) 0.0168(18) -0.0039(14) -0.0033(13) -0.0060(13)
C7 0.0175(15) 0.0158(16) 0.0194(18) -0.0031(14) -0.0042(13) -0.0040(13)
C8 0.0211(16) 0.0169(16) 0.0193(18) -0.0077(15) -0.0006(13) -0.0086(13)
C9 0.0232(17) 0.0223(17) 0.0237(19) -0.0079(16) -0.0077(14) -0.0078(14)
C10 0.0216(16) 0.0181(16) 0.026(2) -0.0080(16) -0.0029(14) -0.0057(13)
C11 0.0290(18) 0.0195(17) 0.0190(18) -0.0092(15) -0.0017(14) -0.0095(14)
C12 0.0219(17) 0.0278(18) 0.0233(19) -0.0081(16) -0.0021(14) -0.0133(14)
C13 0.0215(16) 0.0234(17) 0.0245(19) -0.0101(16) 0.0006(14) -0.0095(14)
C14 0.0305(18) 0.0311(19) 0.027(2) -0.0117(17) -0.0013(15) -0.0164(15)
C15 0.0249(17) 0.035(2) 0.027(2) -0.0127(18) -0.0021(15) -0.0103(15)
C16 0.0251(17) 0.0279(18) 0.0195(19) -0.0095(16) -0.0003(14) -0.0121(14)

loop_
_atom_type_symbol
_atom_type_description
_atom_type_scat_dispersion_real
_atom_type_scat_dispersion_imag
_atom_type_scat_source
C C 0.0033 0.0016 'International Tables Vol C Tables 4.2.6.8 and 6.1.1.4'
H H 0.0000 0.0000 'International Tables Vol C Tables 4.2.6.8 and 6.1.1.4'
N N 0.0061 0.0033 'International Tables Vol C Tables 4.2.6.8 and 6.1.1.4'
Al Al 0.0645 0.0514 'International Tables Vol C Tables 4.2.6.8 and 6.1.1.4'
S S 0.1246 0.1234 'International Tables Vol C Tables 4.2.6.8 and 6.1.1.4'
Br Br -0.2901 2.4595 'International Tables Vol C Tables 4.2.6.8 and 6.1.1.4'

loop_
_geom_angle_atom_site_label_1
_geom_angle_atom_site_label_2
_geom_angle_atom_site_label_3
_geom_angle
C16 Al C15 118.81(14)
C16 Al C14 109.74(15)
C15 Al C14 111.18(15)
C16 Al N1 106.55(12)
C15 Al N1 105.17(14)
C14 Al N1 104.14(13)
C7 S1 C1 90.19(15)
C7 N1 C6 110.1(3)
C7 N1 Al 125.3(2)
C6 N1 Al 120.8(2)
C6 C1 C2 121.4(3)
C6 C1 S1 109.7(2)
C2 C1 S1 128.8(2)
C3 C2 C1 117.7(3)
C3 C2 H2A 121.1
C1 C2 H2A 121.1
C2 C3 C4 121.2(3)
C2 C3 H3A 119.4
C4 C3 H3A 119.4
C5 C4 C3 121.1(3)
C5 C4 H4A 119.4
C3 C4 H4A 119.4
C4 C5 C6 118.5(3)
C4 C5 H5A 120.8
C6 C5 H5A 120.8
C1 C6 C5 120.0(3)
C1 C6 N1 114.5(3)
C5 C6 N1 125.5(3)
N1 C7 C8 125.2(3)
N1 C7 S1 115.3(2)
C8 C7 S1 119.4(2)
C9 C8 C13 119.2(3)
C9 C8 C7 120.2(3)
C13 C8 C7 120.5(3)
C10 C9 C8 120.8(3)
C10 C9 H9A 119.6
C8 C9 H9A 119.6
C9 C10 C11 118.8(3)
C9 C10 H10A 120.6
C11 C10 H10A 120.6
C12 C11 C10 121.9(3)
C12 C11 Br1 119.4(2)
C10 C11 Br1 118.7(2)
C11 C12 C13 118.6(3)
C11 C12 H12A 120.7
C13 C12 H12A 120.7
C8 C13 C12 120.6(3)
C8 C13 H13A 119.7
C12 C13 H13A 119.7
Al C14 H14A 109.5
Al C14 H14B 109.5
H14A C14 H14B 109.5
Al C14 H14D 109.5
H14A C14 H14D 109.5
H14B C14 H14D 109.5
Al C15 H15A 109.5
Al C15 H15D 109.5
H15A C15 H15D 109.5
Al C15 H15B 109.5
H15A C15 H15B 109.5
H15D C15 H15B 109.5
Al C16 H16D 109.5
Al C16 H16A 109.5
H16D C16 H16A 109.5
Al C16 H16B 109.5
H16D C16 H16B 109.5
H16A C16 H16B 109.5

loop_
_geom_bond_atom_site_label_1
_geom_bond_atom_site_label_2
_geom_bond_distance
Al C16 1.979(3)
Al C15 1.976(3)
Al C14 1.981(3)
Al N1 2.079(3)
Br1 C11 1.896(3)
S1 C7 1.724(3)
S1 C1 1.727(3)
N1 C7 1.329(4)
N1 C6 1.408(4)
C1 C6 1.396(4)
C1 C2 1.395(4)
C2 C3 1.375(4)
C2 H2A 0.9300
C3 C4 1.398(5)
C3 H3A 0.9300
C4 C5 1.375(4)
C4 H4A 0.9300
C5 C6 1.395(4)
C5 H5A 0.9300
C7 C8 1.461(4)
C8 C9 1.392(4)
C8 C13 1.391(4)
C9 C10 1.380(4)
C9 H9A 0.9300
C10 C11 1.385(4)
C10 H10A 0.9300
C11 C12 1.380(4)
C12 C13 1.393(4)
C12 H12A 0.9300
C13 H13A 0.9300
C14 H14A 0.9600
C14 H14B 0.9600
C14 H14D 0.9600
C15 H15A 0.9600
C15 H15D 0.9600
C15 H15B 0.9600
C16 H16D 0.9600
C16 H16A 0.9600
C16 H16B 0.9600
